data_7053779
loop_
_publ_author_name
'Kobatake, Seiya'
'Imagawa, Hiroyuki'
'Nakatani, Hidenori'
'Nakashima, Seiichiro'

_publ_section_title
;
 The irreversible thermo-bleaching function of a photochromic diarylethene
 having trimethylsilyl groups
;
_journal_issue 6
_journal_name_full 'New Journal of Chemistry'
_journal_page_first 1362
_journal_paper_doi 10.1039/b822372f
_journal_volume 33
_journal_year 2009
_chemical_formula_moiety 'C28 H22 F6 S2 Si'
_chemical_formula_sum 'C28 H22 F6 S2 Si'
_chemical_formula_weight 564.67
_chemical_name_systematic
;
2-(6,6,7,7,8,8-Hexafluoro-2-phenyl-4-trimethylsilanyl-
7,8-dihydro-6H-3-thia-as-indacen-5-yl)-1-phenyl-
ethenethiol
;
_space_group_IT_number 15
_symmetry_cell_setting monoclinic
_symmetry_space_group_name_Hall '-C 2yc'
_symmetry_space_group_name_H-M 'C 1 2/c 1'
_atom_sites_solution_hydrogens geom
_atom_sites_solution_primary direct
_atom_sites_solution_secondary difmap
_audit_creation_method SHELXL-97
_cell_angle_alpha 90.00
_cell_angle_beta 94.73(4)
_cell_angle_gamma 90.00
_cell_formula_units_Z 8
_cell_length_a 13.994(12)
_cell_length_b 16.162(15)
_cell_length_c 23.68(2)
_cell_measurement_reflns_used 7585
_cell_measurement_temperature 123(2)
_cell_measurement_theta_max 26.8
_cell_measurement_theta_min 3.1
_cell_volume 5337(8)
_computing_cell_refinement PROCESS-AUTO
_computing_data_collection PROCESS-AUTO
_computing_data_reduction CrystalStructure
_computing_molecular_graphics ORTEP-3
_computing_publication_material 'CrystalStructure 3.8'
_computing_structure_refinement 'SHELXL-97 (Sheldrick, 1997)'
_computing_structure_solution 'SHELXS-97 (Sheldrick, 1990)'
_diffrn_ambient_temperature 123(2)
_diffrn_detector_area_resol_mean 10.00
_diffrn_measured_fraction_theta_full 0.942
_diffrn_measured_fraction_theta_max 0.942
_diffrn_measurement_device_type 'Rigaku RAXIS-RAPID'
_diffrn_measurement_method \w
_diffrn_radiation_monochromator graphite
_diffrn_radiation_source 'fine-focus sealed tube'
_diffrn_radiation_type MoK\a
_diffrn_radiation_wavelength 0.71075
_diffrn_reflns_av_R_equivalents 0.1719
_diffrn_reflns_av_sigmaI/netI 0.2117
_diffrn_reflns_limit_h_max 18
_diffrn_reflns_limit_h_min -18
_diffrn_reflns_limit_k_max 20
_diffrn_reflns_limit_k_min -19
_diffrn_reflns_limit_l_max 30
_diffrn_reflns_limit_l_min -30
_diffrn_reflns_number 13639
_diffrn_reflns_theta_full 27.46
_diffrn_reflns_theta_max 27.46
_diffrn_reflns_theta_min 3.06
_exptl_absorpt_coefficient_mu 0.303
_exptl_absorpt_correction_T_max 0.9704
_exptl_absorpt_correction_T_min 0.9147
_exptl_absorpt_correction_type multi-scan
_exptl_absorpt_process_details
;
Higashi, T. (1995). Program for Absorption Correction.
Rigaku Corporation, Tokyo, Japan.
;
_exptl_crystal_colour colorless
_exptl_crystal_density_diffrn 1.406
_exptl_crystal_density_method 'not measured'
_exptl_crystal_description block
_exptl_crystal_F_000 2320
_exptl_crystal_size_max 0.30
_exptl_crystal_size_mid 0.30
_exptl_crystal_size_min 0.10
_refine_diff_density_max 0.774
_refine_diff_density_min -0.559
_refine_diff_density_rms 0.120
_refine_ls_extinction_method none
_refine_ls_goodness_of_fit_ref 0.922
_refine_ls_hydrogen_treatment constr
_refine_ls_matrix_type full
_refine_ls_number_parameters 339
_refine_ls_number_reflns 5741
_refine_ls_number_restraints 0
_refine_ls_restrained_S_all 0.922
_refine_ls_R_factor_all 0.2809
_refine_ls_R_factor_gt 0.1241
_refine_ls_shift/su_max 0.002
_refine_ls_shift/su_mean 0.000
_refine_ls_structure_factor_coef Fsqd
_refine_ls_weighting_details 'calc w=1/[\s^2^(Fo^2^)+(0.1866P)^2^+0.0000P] where P=(Fo^2^+2Fc^2^)/3'
_refine_ls_weighting_scheme calc
_refine_ls_wR_factor_gt 0.3047
_refine_ls_wR_factor_ref 0.3798
_reflns_number_gt 1713
_reflns_number_total 5741
_reflns_threshold_expression >2sigma(I)
_cod_data_source_file b822372fsup1.cif
_cod_data_source_block 1c
_cod_depositor_comments
;
The following automatic conversions were performed:

'_symmetry_cell_setting' value 'Monoclinic' changed to 'monoclinic'
according to /home/saulius/struct/CIF-dictionaries/cif_core.dic
dictionary named 'cif_core.dic' version 2.4.2 from 2011-04-26.

Automatic conversion script
Id: cif_fix_values 1891 2012-01-12 08:04:46Z andrius 
;
_cod_database_code 7053779

loop_
_symmetry_equiv_pos_as_xyz
'x, y, z'
'-x, y, -z+1/2'
'x+1/2, y+1/2, z'
'-x+1/2, y+1/2, -z+1/2'
'-x, -y, -z'
'x, -y, z-1/2'
'-x+1/2, -y+1/2, -z'
'x+1/2, -y+1/2, z-1/2'

loop_
_atom_site_label
_atom_site_type_symbol
_atom_site_fract_x
_atom_site_fract_y
_atom_site_fract_z
_atom_site_U_iso_or_equiv
_atom_site_adp_type
_atom_site_occupancy
_atom_site_symmetry_multiplicity
_atom_site_calc_flag
_atom_site_refinement_flags
_atom_site_disorder_assembly
_atom_site_disorder_group
S1 S 0.42680(16) 0.56090(17) 0.67881(10) 0.0669(8) Uani 1 1 d . A 1
S2 S 0.62278(17) 0.5354(2) 0.47170(11) 0.0796(9) Uani 1 1 d . A 1
H2 H 0.5927 0.4672 0.4609 0.119 Uiso 1 1 calc R A 1
Si1 Si 0.59895(19) 0.66112(18) 0.61274(11) 0.0662(8) Uani 1 1 d . A 1
F1 F 0.5047(4) 0.2369(4) 0.6030(2) 0.0846(17) Uani 1 1 d . A 1
F2 F 0.5627(4) 0.2388(4) 0.6915(3) 0.0900(18) Uani 1 1 d . A 1
F3 F 0.6716(4) 0.1767(4) 0.5872(3) 0.0930(19) Uani 1 1 d . A 1
F4 F 0.7354(4) 0.2333(4) 0.6654(2) 0.0902(19) Uani 1 1 d . A 1
F5 F 0.6867(4) 0.3156(3) 0.5296(2) 0.0769(16) Uani 1 1 d . A 1
F6 F 0.8034(3) 0.3346(3) 0.5949(2) 0.0768(16) Uani 1 1 d . A 1
C1 C 0.5201(6) 0.5058(6) 0.6517(4) 0.060(2) Uani 1 1 d . A 1
C2 C 0.5057(6) 0.4187(6) 0.6599(4) 0.063(3) Uani 1 1 d . A 1
C3 C 0.4222(6) 0.3989(7) 0.6884(3) 0.068(3) Uani 1 1 d . A 1
H3 H 0.4036 0.3444 0.6979 0.082 Uiso 1 1 calc R A 1
C4 C 0.3721(6) 0.4703(6) 0.7003(4) 0.060(2) Uani 1 1 d . A 1
C5 C 0.5728(6) 0.3647(6) 0.6385(4) 0.063(2) Uani 1 1 d . A 1
C6 C 0.5760(7) 0.2702(7) 0.6379(4) 0.072(3) Uani 1 1 d . A 1
C7 C 0.6738(8) 0.2464(7) 0.6185(5) 0.077(3) Uani 1 1 d . A 1
C8 C 0.7026(6) 0.3254(6) 0.5868(4) 0.059(2) Uani 1 1 d . A 1
C9 C 0.6486(6) 0.3968(7) 0.6087(3) 0.066(3) Uani 1 1 d . A 1
C10 C 0.5967(6) 0.5404(7) 0.6223(4) 0.066(3) Uani 1 1 d . A 1
C11 C 0.6616(6) 0.4841(6) 0.6009(3) 0.059(2) Uani 1 1 d . A 1
C12 C 0.7435(6) 0.5091(6) 0.5667(4) 0.062(2) Uani 1 1 d . A 1
H12 H 0.8056 0.5115 0.5861 0.075 Uiso 1 1 calc R A 1
C13 C 0.7364(6) 0.5281(5) 0.5114(4) 0.057(2) Uani 1 1 d . A 1
C14 C 0.2819(7) 0.4745(7) 0.7313(4) 0.066(3) Uani 1 1 d . A 1
C15 C 0.2366(7) 0.4038(7) 0.7486(4) 0.072(3) Uani 1 1 d . A 1
H15 H 0.2623 0.3508 0.7413 0.087 Uiso 1 1 calc R A 1
C16 C 0.1518(7) 0.4106(8) 0.7773(4) 0.078(3) Uani 1 1 d . A 1
H16 H 0.1216 0.3624 0.7904 0.093 Uiso 1 1 calc R A 1
C17 C 0.1132(7) 0.4881(7) 0.7860(4) 0.071(3) Uani 1 1 d . A 1
H17 H 0.0555 0.4921 0.8044 0.086 Uiso 1 1 calc R A 1
C18 C 0.1568(7) 0.5608(7) 0.7686(4) 0.076(3) Uani 1 1 d . A 1
H18 H 0.1310 0.6136 0.7760 0.091 Uiso 1 1 calc R A 1
C19 C 0.2414(7) 0.5528(7) 0.7392(4) 0.075(3) Uani 1 1 d . A 1
H19 H 0.2704 0.6007 0.7249 0.090 Uiso 1 1 calc R A 1
C20 C 0.8201(6) 0.5477(6) 0.4795(4) 0.059(2) Uani 1 1 d . A 1
C21 C 0.8227(6) 0.5257(6) 0.4216(4) 0.064(3) Uani 1 1 d . A 1
H21 H 0.7682 0.4999 0.4025 0.077 Uiso 1 1 calc R A 1
C22 C 0.9028(7) 0.5408(6) 0.3923(4) 0.072(3) Uani 1 1 d . A 1
H22 H 0.9035 0.5238 0.3539 0.086 Uiso 1 1 calc R A 1
C23 C 0.9831(6) 0.5812(6) 0.4195(4) 0.063(2) Uani 1 1 d . A 1
H23 H 1.0376 0.5935 0.3996 0.075 Uiso 1 1 calc R A 1
C24 C 0.9801(6) 0.6028(6) 0.4764(4) 0.067(3) Uani 1 1 d . A 1
H24 H 1.0352 0.6273 0.4956 0.080 Uiso 1 1 calc R A 1
C25 C 0.9010(6) 0.5899(6) 0.5056(4) 0.061(2) Uani 1 1 d . A 1
H25 H 0.9002 0.6093 0.5434 0.073 Uiso 1 1 calc R A 1
C26 C 0.4893(7) 0.6851(7) 0.5647(4) 0.081(3) Uani 1 1 d . A 1
H26A H 0.4778 0.7450 0.5645 0.121 Uiso 1 1 calc R A 1
H26B H 0.4339 0.6565 0.5783 0.121 Uiso 1 1 calc R A 1
H26C H 0.4989 0.6665 0.5262 0.121 Uiso 1 1 calc R A 1
C27 C 0.7078(8) 0.7056(7) 0.5846(4) 0.086(3) Uani 1 1 d . A 1
H27A H 0.7046 0.6974 0.5435 0.129 Uiso 1 1 calc R A 1
H27B H 0.7649 0.6779 0.6024 0.129 Uiso 1 1 calc R A 1
H27C H 0.7113 0.7649 0.5931 0.129 Uiso 1 1 calc R A 1
C28 C 0.5921(8) 0.7124(7) 0.6844(4) 0.086(3) Uani 1 1 d . A 1
H28A H 0.6412 0.6888 0.7117 0.129 Uiso 1 1 calc R A 1
H28B H 0.5285 0.7029 0.6977 0.129 Uiso 1 1 calc R A 1
H28C H 0.6030 0.7720 0.6809 0.129 Uiso 1 1 calc R A 1

loop_
_atom_site_aniso_label
_atom_site_aniso_U_11
_atom_site_aniso_U_22
_atom_site_aniso_U_33
_atom_site_aniso_U_23
_atom_site_aniso_U_13
_atom_site_aniso_U_12
S1 0.0487(13) 0.090(2) 0.0628(15) -0.0016(13) 0.0086(11) -0.0040(13)
S2 0.0437(13) 0.121(3) 0.0739(17) -0.0006(16) 0.0019(12) -0.0047(15)
Si1 0.0538(15) 0.076(2) 0.0695(18) 0.0012(14) 0.0086(13) -0.0022(14)
F1 0.057(3) 0.083(4) 0.113(4) -0.011(3) 0.000(3) -0.007(3)
F2 0.079(4) 0.089(5) 0.104(4) 0.015(3) 0.021(3) 0.007(3)
F3 0.069(4) 0.085(5) 0.127(5) -0.022(4) 0.017(4) -0.004(3)
F4 0.056(3) 0.113(5) 0.101(4) 0.021(4) 0.003(3) 0.010(3)
F5 0.071(4) 0.084(4) 0.075(4) -0.009(3) 0.006(3) 0.009(3)
F6 0.043(3) 0.090(4) 0.099(4) -0.005(3) 0.012(3) 0.006(3)
C1 0.043(5) 0.078(7) 0.059(5) -0.008(5) 0.003(4) -0.002(5)
C2 0.050(5) 0.084(8) 0.055(5) -0.001(5) 0.011(4) -0.007(5)
C3 0.059(6) 0.086(8) 0.059(6) 0.003(5) -0.003(5) 0.006(6)
C4 0.046(5) 0.071(7) 0.062(6) 0.011(5) -0.001(4) -0.004(5)
C5 0.047(5) 0.068(7) 0.075(6) -0.008(5) 0.006(5) 0.003(5)
C6 0.048(5) 0.106(9) 0.064(6) -0.012(6) 0.018(5) -0.011(6)
C7 0.061(6) 0.082(8) 0.087(7) -0.003(7) -0.001(6) 0.001(6)
C8 0.050(5) 0.050(6) 0.076(7) 0.001(5) 0.001(5) 0.006(4)
C9 0.044(5) 0.105(9) 0.048(5) 0.011(5) 0.003(4) 0.025(6)
C10 0.042(5) 0.107(8) 0.052(5) 0.003(5) 0.008(4) 0.007(5)
C11 0.049(5) 0.074(7) 0.054(5) 0.003(5) -0.006(4) -0.004(5)
C12 0.042(5) 0.078(7) 0.065(6) 0.001(5) -0.002(4) 0.004(5)
C13 0.039(4) 0.061(6) 0.070(6) 0.002(5) 0.005(4) -0.007(4)
C14 0.060(6) 0.075(7) 0.062(6) -0.010(5) -0.007(5) -0.013(6)
C15 0.061(6) 0.093(8) 0.063(6) -0.001(6) 0.004(5) -0.009(6)
C16 0.050(6) 0.111(10) 0.071(6) 0.020(6) 0.000(5) -0.005(6)
C17 0.048(5) 0.094(9) 0.071(6) 0.010(6) -0.001(5) 0.006(6)
C18 0.066(6) 0.073(8) 0.089(7) 0.000(6) 0.008(6) 0.002(6)
C19 0.065(6) 0.096(9) 0.063(6) 0.003(6) 0.006(5) -0.008(6)
C20 0.049(5) 0.069(6) 0.060(6) 0.002(5) 0.005(4) -0.006(5)
C21 0.035(4) 0.078(7) 0.079(6) -0.009(5) 0.005(4) -0.003(5)
C22 0.059(6) 0.089(8) 0.067(6) -0.003(5) 0.005(5) 0.004(6)
C23 0.038(5) 0.075(7) 0.076(7) 0.002(5) 0.011(4) -0.003(5)
C24 0.049(5) 0.079(7) 0.072(6) -0.002(5) -0.001(5) -0.006(5)
C25 0.055(5) 0.076(7) 0.053(5) -0.005(5) 0.011(4) -0.002(5)
C26 0.078(7) 0.079(8) 0.086(7) 0.012(6) 0.011(6) 0.008(6)
C27 0.080(7) 0.094(8) 0.085(7) -0.003(6) 0.023(6) 0.006(6)
C28 0.074(7) 0.106(9) 0.078(7) 0.009(6) 0.006(6) -0.020(6)

loop_
_atom_type_symbol
_atom_type_description
_atom_type_scat_dispersion_real
_atom_type_scat_dispersion_imag
_atom_type_scat_source
C C 0.0033 0.0016 'International Tables Vol C Tables 4.2.6.8 and 6.1.1.4'
H H 0.0000 0.0000 'International Tables Vol C Tables 4.2.6.8 and 6.1.1.4'
F F 0.0171 0.0103 'International Tables Vol C Tables 4.2.6.8 and 6.1.1.4'
S S 0.1246 0.1234 'International Tables Vol C Tables 4.2.6.8 and 6.1.1.4'
Si Si 0.0817 0.0704 'International Tables Vol C Tables 4.2.6.8 and 6.1.1.4'

loop_
_geom_angle_atom_site_label_1
_geom_angle_atom_site_label_2
_geom_angle_atom_site_label_3
_geom_angle
C1 S1 C4 92.2(5)
C27 Si1 C26 110.9(5)
C27 Si1 C28 104.8(5)
C26 Si1 C28 110.7(5)
C27 Si1 C10 116.6(4)
C26 Si1 C10 104.8(4)
C28 Si1 C10 109.1(4)
C2 C1 C10 124.4(8)
C2 C1 S1 109.5(6)
C10 C1 S1 126.1(8)
C5 C2 C3 128.7(10)
C5 C2 C1 117.0(8)
C3 C2 C1 114.3(9)
C4 C3 C2 110.7(10)
C3 C4 C14 126.2(9)
C3 C4 S1 113.3(7)
C14 C4 S1 120.4(8)
C2 C5 C9 120.0(9)
C2 C5 C6 130.1(9)
C9 C5 C6 109.7(8)
F1 C6 F2 105.3(8)
F1 C6 C7 110.5(8)
F2 C6 C7 111.9(9)
F1 C6 C5 112.5(9)
F2 C6 C5 110.4(7)
C7 C6 C5 106.3(8)
F3 C7 F4 107.5(9)
F3 C7 C6 113.3(9)
F4 C7 C6 108.4(9)
F3 C7 C8 114.7(9)
F4 C7 C8 110.4(8)
C6 C7 C8 102.4(9)
F5 C8 F6 103.1(7)
F5 C8 C9 112.8(7)
F6 C8 C9 113.5(8)
F5 C8 C7 111.0(8)
F6 C8 C7 108.5(7)
C9 C8 C7 108.0(8)
C5 C9 C11 122.1(8)
C5 C9 C8 108.0(9)
C11 C9 C8 129.8(8)
C11 C10 C1 116.8(9)
C11 C10 Si1 125.6(7)
C1 C10 Si1 117.5(7)
C10 C11 C9 119.6(8)
C10 C11 C12 124.1(9)
C9 C11 C12 116.2(8)
C13 C12 C11 125.9(8)
C12 C13 C20 123.4(8)
C12 C13 S2 121.4(6)
C20 C13 S2 115.2(6)
C15 C14 C19 120.3(10)
C15 C14 C4 121.8(10)
C19 C14 C4 117.9(9)
C14 C15 C16 119.9(11)
C17 C16 C15 119.6(10)
C16 C17 C18 121.9(10)
C17 C18 C19 117.9(10)
C14 C19 C18 120.4(10)
C21 C20 C25 117.3(7)
C21 C20 C13 121.6(8)
C25 C20 C13 121.1(8)
C22 C21 C20 121.7(8)
C21 C22 C23 119.9(9)
C24 C23 C22 118.1(8)
C25 C24 C23 122.6(8)
C24 C25 C20 120.2(8)

loop_
_geom_bond_atom_site_label_1
_geom_bond_atom_site_label_2
_geom_bond_distance
S1 C1 1.745(9)
S1 C4 1.748(9)
S2 C13 1.783(9)
Si1 C27 1.857(11)
Si1 C26 1.875(11)
Si1 C28 1.899(10)
Si1 C10 1.965(11)
F1 C6 1.354(10)
F2 C6 1.394(10)
F3 C7 1.348(12)
F4 C7 1.365(11)
F5 C8 1.364(10)
F6 C8 1.416(10)
C1 C2 1.437(13)
C1 C10 1.439(12)
C2 C5 1.408(12)
C2 C3 1.433(12)
C3 C4 1.391(13)
C4 C14 1.513(13)
C5 C9 1.419(13)
C5 C6 1.529(13)
C6 C7 1.527(14)
C7 C8 1.551(14)
C8 C9 1.496(13)
C9 C11 1.437(14)
C10 C11 1.410(12)
C11 C12 1.511(12)
C12 C13 1.341(11)
C13 C20 1.479(11)
C14 C15 1.386(13)
C14 C19 1.406(13)
C15 C16 1.420(13)
C16 C17 1.386(14)
C17 C18 1.401(13)
C18 C19 1.426(14)
C20 C21 1.419(12)
C20 C25 1.419(11)
C21 C22 1.389(12)
C22 C23 1.409(12)
C23 C24 1.396(12)
C24 C25 1.369(12)
